data_7057751
loop_
_publ_author_name
'Liu, Zengchen'
'Yang, Weijie'
'Tian, Boshi'
'Liu, Jin'
'Zhu, Wenping'
'Ge, Genwu'
'Xiao, Lina'
'Meng, Yuning'

_publ_section_title
;
 Fabrication of a self-assembled supramolecular fluorescent nanosensor
 from functional graphene oxide and its application for the detection of
 Al3+
;
_journal_issue 21
_journal_name_full 'New Journal of Chemistry'
_journal_page_first 17665
_journal_paper_doi 10.1039/C8NJ03322F
_journal_volume 42
_journal_year 2018
_chemical_formula_sum 'C H N O S'
_chemical_formula_weight 75.09
_space_group_IT_number 2
_space_group_name_Hall '-P 1'
_space_group_name_H-M_alt 'P -1'
_symmetry_space_group_name_Hall '-P 1'
_symmetry_space_group_name_H-M 'P -1'
_atom_sites_solution_hydrogens geom
_atom_sites_solution_primary direct
_atom_sites_solution_secondary difmap
_audit_creation_method SHELXL-97
_audit_update_record
;
2018-03-06 deposited with the CCDC.
2018-09-24 downloaded from the CCDC.
;
_cell_angle_alpha 89.822(15)
_cell_angle_beta 89.865(16)
_cell_angle_gamma 76.378(15)
_cell_formula_units_Z 20
_cell_length_a 9.563(9)
_cell_length_b 10.201(10)
_cell_length_c 16.616(16)
_cell_measurement_temperature 296(2)
_cell_volume 1575(3)
_computing_structure_refinement 'SHELXL-97 (Sheldrick, 1997)'
_computing_structure_solution 'SHELXS-97 (Sheldrick, 1990)'
_diffrn_ambient_temperature 296(2)
_diffrn_measured_fraction_theta_full 0.800
_diffrn_measured_fraction_theta_max 0.800
_diffrn_radiation_monochromator graphite
_diffrn_radiation_source 'fine-focus sealed tube'
_diffrn_radiation_type MoK\a
_diffrn_radiation_wavelength 0.71073
_diffrn_reflns_av_R_equivalents 0.0323
_diffrn_reflns_av_sigmaI/netI 0.0991
_diffrn_reflns_limit_h_max 12
_diffrn_reflns_limit_h_min -12
_diffrn_reflns_limit_k_max 10
_diffrn_reflns_limit_k_min -13
_diffrn_reflns_limit_l_max 22
_diffrn_reflns_limit_l_min -20
_diffrn_reflns_number 9305
_diffrn_reflns_theta_full 29.82
_diffrn_reflns_theta_max 29.82
_diffrn_reflns_theta_min 1.23
_exptl_absorpt_coefficient_mu 0.757
_exptl_crystal_density_diffrn 1.583
_exptl_crystal_density_method 'not measured'
_exptl_crystal_F_000 760
_refine_diff_density_max 1.189
_refine_diff_density_min -0.863
_refine_diff_density_rms 0.148
_refine_ls_extinction_coef 0.023(9)
_refine_ls_extinction_expression Fc^*^=kFc[1+0.001xFc^2^\l^3^/sin(2\q)]^-1/4^
_refine_ls_extinction_method SHELXL
_refine_ls_goodness_of_fit_ref 1.474
_refine_ls_hydrogen_treatment mixed
_refine_ls_matrix_type full
_refine_ls_number_parameters 398
_refine_ls_number_reflns 7253
_refine_ls_number_restraints 0
_refine_ls_restrained_S_all 1.474
_refine_ls_R_factor_all 0.2602
_refine_ls_R_factor_gt 0.1623
_refine_ls_shift/su_max 0.000
_refine_ls_shift/su_mean 0.000
_refine_ls_structure_factor_coef Fsqd
_refine_ls_weighting_details 'calc w=1/[\s^2^(Fo^2^)+(0.2000P)^2^+0.0000P] where P=(Fo^2^+2Fc^2^)/3'
_refine_ls_weighting_scheme calc
_refine_ls_wR_factor_gt 0.4267
_refine_ls_wR_factor_ref 0.4820
_reflns_number_gt 3184
_reflns_number_total 7253
_reflns_threshold_expression >2sigma(I)
_cod_data_source_file c8nj03322f2.cif
_cod_data_source_block a
_cod_depositor_comments 'Adding full bibliography for 7057751.cif.'
_cod_database_code 7057751

loop_
_symmetry_equiv_pos_as_xyz
'x, y, z'
'-x, -y, -z'

loop_
_atom_site_label
_atom_site_type_symbol
_atom_site_fract_x
_atom_site_fract_y
_atom_site_fract_z
_atom_site_U_iso_or_equiv
_atom_site_adp_type
_atom_site_occupancy
_atom_site_symmetry_multiplicity
_atom_site_calc_flag
S1 S 0.3298(4) 1.2635(2) 0.24886(19) 0.1171(11) Uani 1 1 d
S2 S 0.8301(4) 1.2625(2) 0.25114(19) 0.1179(11) Uani 1 1 d
O2 O 0.4295(5) 0.9779(4) 0.2973(3) 0.0633(13) Uani 1 1 d
O4 O 0.9307(5) 0.9780(4) 0.2028(3) 0.0627(13) Uani 1 1 d
N5 N 0.7562(6) 0.8078(5) 0.1996(3) 0.0553(13) Uani 1 1 d
C28 C 0.8164(6) 1.0059(5) 0.2396(4) 0.0498(14) Uani 1 1 d
N1 N 0.2559(6) 0.8079(5) 0.3003(3) 0.0562(14) Uani 1 1 d
O3 O 0.8908(5) 0.6350(4) 0.0939(3) 0.0696(14) Uani 1 1 d
C14 C 0.1759(5) 1.1514(5) 0.1348(3) 0.0454(14) Uani 1 1 d
N2 N 0.2245(6) 0.9257(4) 0.2566(3) 0.0531(13) Uani 1 1 d
C17 C 0.6583(7) 0.7392(5) 0.2014(4) 0.0541(15) Uani 1 1 d
C1 C 0.1583(7) 0.7395(5) 0.2998(4) 0.0542(16) Uani 1 1 d
C2 C 0.1683(7) 0.6235(5) 0.3467(4) 0.0513(15) Uani 1 1 d
N4 N 0.7251(6) 0.9263(4) 0.2438(3) 0.0531(13) Uani 1 1 d
C5 C 0.1736(7) 0.3987(6) 0.4449(4) 0.0602(17) Uani 1 1 d
C30 C 0.6757(6) 1.1514(5) 0.3655(3) 0.0448(14) Uani 1 1 d
C12 C 0.3151(7) 1.0053(5) 0.2604(4) 0.0510(15) Uani 1 1 d
O1 O 0.3919(5) 0.6358(4) 0.4072(3) 0.0693(14) Uani 1 1 d
C21 C 0.6735(8) 0.3975(6) 0.0546(4) 0.0606(17) Uani 1 1 d
C23 C 0.7841(7) 0.5736(6) 0.0993(4) 0.0565(16) Uani 1 1 d
C18 C 0.6693(7) 0.6230(5) 0.1536(4) 0.0518(15) Uani 1 1 d
C22 C 0.7842(7) 0.4670(6) 0.0523(4) 0.0621(18) Uani 1 1 d
C19 C 0.5605(7) 0.5518(6) 0.1561(4) 0.0602(17) Uani 1 1 d
C13 C 0.2707(7) 1.1349(6) 0.2185(4) 0.0589(18) Uani 1 1 d
C7 C 0.2857(7) 0.5759(5) 0.4006(4) 0.0541(16) Uani 1 1 d
C20 C 0.5619(8) 0.4431(6) 0.1101(5) 0.0668(19) Uani 1 1 d
C4 C 0.0622(8) 0.4428(6) 0.3899(5) 0.0654(19) Uani 1 1 d
C6 C 0.2851(7) 0.4643(6) 0.4467(4) 0.0624(18) Uani 1 1 d
N3 N 0.1744(7) 0.2911(6) 0.4953(5) 0.082(2) Uani 1 1 d
N6 N 0.6729(8) 0.2925(6) 0.0054(5) 0.084(2) Uani 1 1 d
C3 C 0.0611(7) 0.5534(6) 0.3444(5) 0.0634(18) Uani 1 1 d
C29 C 0.7745(7) 1.1366(6) 0.2806(4) 0.0612(17) Uani 1 1 d
C8 C 0.0597(9) 0.2206(7) 0.4935(5) 0.080(2) Uani 1 1 d
C24 C 0.5584(10) 0.2210(7) 0.0056(5) 0.079(2) Uani 1 1 d
C32 C 0.7396(11) 1.3635(7) 0.3165(6) 0.093(3) Uani 1 1 d
C16 C 0.2441(11) 1.3660(8) 0.1844(7) 0.092(3) Uani 1 1 d
C10 C 0.2899(14) 0.2529(9) 0.5615(8) 0.126(4) Uani 1 1 d
C26 C 0.7894(14) 0.2528(10) -0.0613(7) 0.115(4) Uani 1 1 d
C31 C 0.6627(10) 1.3093(9) 0.3687(8) 0.111(3) Uani 1 1 d
C15 C 0.1695(12) 1.3118(10) 0.1309(8) 0.114(4) Uani 1 1 d
C25 C 0.5767(11) 0.1142(8) 0.0739(6) 0.096(3) Uani 1 1 d
C9 C 0.0817(12) 0.1175(8) 0.4252(6) 0.095(3) Uani 1 1 d
C27 C 0.9156(18) 0.1534(12) -0.0207(10) 0.153(5) Uani 1 1 d
C11 C 0.4144(16) 0.1559(11) 0.5213(10) 0.145(5) Uani 1 1 d

loop_
_atom_site_aniso_label
_atom_site_aniso_U_11
_atom_site_aniso_U_22
_atom_site_aniso_U_33
_atom_site_aniso_U_23
_atom_site_aniso_U_13
_atom_site_aniso_U_12
S1 0.140(3) 0.0846(16) 0.130(2) -0.0050(15) 0.022(2) -0.0330(15)
S2 0.140(3) 0.0879(16) 0.130(2) 0.0006(15) -0.017(2) -0.0345(16)
O2 0.047(3) 0.061(2) 0.081(3) 0.006(2) -0.004(2) -0.0123(19)
O4 0.044(2) 0.059(2) 0.087(3) -0.005(2) 0.007(2) -0.0160(18)
N5 0.051(3) 0.051(3) 0.065(3) -0.001(2) 0.003(3) -0.016(2)
C28 0.045(3) 0.052(3) 0.052(3) -0.004(2) -0.001(3) -0.010(2)
N1 0.051(3) 0.048(2) 0.068(3) -0.001(2) 0.003(3) -0.009(2)
O3 0.060(3) 0.067(3) 0.089(3) -0.006(2) 0.017(3) -0.029(2)
C14 0.030(2) 0.046(3) 0.067(3) 0.040(2) -0.015(2) -0.024(2)
N2 0.057(3) 0.040(2) 0.065(3) 0.009(2) 0.004(3) -0.017(2)
C17 0.052(4) 0.046(3) 0.066(4) -0.004(3) -0.001(3) -0.016(2)
C1 0.045(3) 0.051(3) 0.066(4) 0.002(3) 0.007(3) -0.012(2)
C2 0.050(3) 0.046(3) 0.058(3) -0.001(2) 0.001(3) -0.011(2)
N4 0.055(3) 0.039(2) 0.067(3) -0.010(2) 0.004(3) -0.016(2)
C5 0.059(4) 0.044(3) 0.081(5) 0.008(3) -0.003(4) -0.018(3)
C30 0.031(3) 0.050(3) 0.061(3) -0.044(2) 0.015(3) -0.024(2)
C12 0.045(4) 0.051(3) 0.055(3) -0.001(3) 0.011(3) -0.007(2)
O1 0.055(3) 0.065(3) 0.095(4) 0.011(2) -0.011(3) -0.028(2)
C21 0.063(4) 0.046(3) 0.076(4) -0.010(3) 0.008(4) -0.019(3)
C23 0.050(4) 0.047(3) 0.073(4) 0.002(3) 0.010(3) -0.013(2)
C18 0.048(3) 0.045(3) 0.063(4) -0.003(2) 0.002(3) -0.013(2)
C22 0.059(4) 0.048(3) 0.080(4) -0.008(3) 0.013(4) -0.015(3)
C19 0.050(4) 0.061(3) 0.074(4) -0.005(3) 0.005(3) -0.023(3)
C13 0.047(3) 0.051(3) 0.081(4) 0.012(3) 0.016(3) -0.016(2)
C7 0.051(4) 0.047(3) 0.064(4) 0.001(3) 0.000(3) -0.011(2)
C20 0.060(4) 0.046(3) 0.099(5) -0.013(3) 0.016(4) -0.021(3)
C4 0.061(4) 0.051(3) 0.085(5) 0.011(3) -0.006(4) -0.017(3)
C6 0.053(4) 0.052(3) 0.084(5) 0.007(3) -0.006(4) -0.016(3)
N3 0.074(4) 0.066(3) 0.112(5) 0.033(3) -0.024(4) -0.026(3)
N6 0.074(4) 0.067(3) 0.117(5) -0.035(3) 0.027(4) -0.027(3)
C3 0.053(4) 0.058(3) 0.081(5) 0.002(3) 0.003(4) -0.017(3)
C29 0.050(4) 0.055(3) 0.079(5) -0.015(3) -0.003(3) -0.013(3)
C8 0.088(6) 0.063(4) 0.093(6) 0.015(4) 0.003(5) -0.028(4)
C24 0.092(6) 0.063(4) 0.087(5) -0.007(4) -0.005(5) -0.026(4)
C32 0.093(7) 0.060(4) 0.125(7) -0.032(4) -0.018(6) -0.018(4)
C16 0.093(6) 0.060(4) 0.127(8) 0.017(5) 0.025(6) -0.029(4)
C10 0.141(10) 0.074(5) 0.169(11) 0.038(6) 0.015(9) -0.038(6)
C26 0.136(10) 0.083(6) 0.132(9) -0.030(6) 0.002(8) -0.036(6)
C31 0.064(5) 0.100(6) 0.172(10) -0.065(6) 0.018(6) -0.027(5)
C15 0.093(7) 0.084(6) 0.163(11) 0.044(7) 0.009(7) -0.016(5)
C25 0.120(8) 0.081(5) 0.091(6) 0.013(4) -0.013(6) -0.031(5)
C9 0.116(8) 0.080(5) 0.091(6) -0.015(4) 0.005(6) -0.029(5)
C27 0.156(13) 0.125(9) 0.168(13) -0.036(9) 0.007(10) -0.009(9)
C11 0.149(11) 0.093(7) 0.196(14) 0.009(8) -0.005(10) -0.032(7)

loop_
_atom_type_symbol
_atom_type_description
_atom_type_scat_dispersion_real
_atom_type_scat_dispersion_imag
_atom_type_scat_source
C C 0.0033 0.0016 'International Tables Vol C Tables 4.2.6.8 and 6.1.1.4'
H H 0.0000 0.0000 'International Tables Vol C Tables 4.2.6.8 and 6.1.1.4'
N N 0.0061 0.0033 'International Tables Vol C Tables 4.2.6.8 and 6.1.1.4'
O O 0.0106 0.0060 'International Tables Vol C Tables 4.2.6.8 and 6.1.1.4'
S S 0.1246 0.1234 'International Tables Vol C Tables 4.2.6.8 and 6.1.1.4'

loop_
_geom_angle_atom_site_label_1
_geom_angle_atom_site_label_2
_geom_angle_atom_site_label_3
_geom_angle
C16 S1 C13 95.5(5)
C29 S2 C32 94.6(4)
C17 N5 N4 115.2(5)
O4 C28 N4 124.2(5)
O4 C28 C29 118.7(6)
N4 C28 C29 117.1(5)
C1 N1 N2 115.5(5)
C15 C14 C13 91.3(7)
C12 N2 N1 118.1(5)
N5 C17 C18 121.5(6)
N1 C1 C2 122.5(6)
C3 C2 C1 120.6(6)
C3 C2 C7 117.6(5)
C1 C2 C7 121.8(6)
C28 N4 N5 118.0(5)
N3 C5 C6 120.6(6)
N3 C5 C4 121.0(6)
C6 C5 C4 118.4(5)
C31 C30 C29 91.7(5)
O2 C12 N2 124.3(5)
O2 C12 C13 119.7(6)
N2 C12 C13 116.0(6)
N6 C21 C20 121.2(6)
N6 C21 C22 122.0(6)
C20 C21 C22 116.9(6)
O3 C23 C22 119.6(6)
O3 C23 C18 119.5(6)
C22 C23 C18 120.8(6)
C19 C18 C17 120.2(5)
C19 C18 C23 116.0(6)
C17 C18 C23 123.8(6)
C23 C22 C21 122.6(6)
C20 C19 C18 123.2(6)
C12 C13 S1 119.9(6)
C12 C13 C14 121.8(6)
S1 C13 C14 118.0(4)
O1 C7 C6 119.7(6)
O1 C7 C2 122.0(5)
C6 C7 C2 118.3(6)
C19 C20 C21 120.4(6)
C3 C4 C5 119.2(7)
C7 C6 C5 122.7(6)
C5 N3 C8 121.3(6)
C5 N3 C10 120.2(7)
C8 N3 C10 118.2(6)
C21 N6 C24 122.9(6)
C21 N6 C26 120.2(7)
C24 N6 C26 116.6(7)
C4 C3 C2 123.6(7)
C28 C29 S2 121.6(5)
C28 C29 C30 119.9(5)
S2 C29 C30 118.2(4)
N3 C8 C9 111.2(7)
N6 C24 C25 112.2(7)
C31 C32 S2 116.0(6)
C15 C16 S1 114.9(6)
C11 C10 N3 104.9(11)
C27 C26 N6 105.1(10)
C32 C31 C30 118.6(7)
C16 C15 C14 119.6(8)

loop_
_geom_bond_atom_site_label_1
_geom_bond_atom_site_label_2
_geom_bond_distance
S1 C16 1.583(10)
S1 C13 1.628(8)
S2 C29 1.578(7)
S2 C32 1.604(10)
O2 C12 1.229(8)
O4 C28 1.225(7)
N5 C17 1.294(8)
N5 N4 1.388(7)
C28 N4 1.326(7)
C28 C29 1.468(8)
N1 C1 1.290(8)
N1 N2 1.374(6)
O3 C23 1.320(7)
C14 C15 1.624(11)
C14 C13 1.648(10)
N2 C12 1.321(8)
C17 C18 1.412(8)
C1 C2 1.400(7)
C2 C3 1.382(9)
C2 C7 1.429(10)
C5 N3 1.377(7)
C5 C6 1.387(9)
C5 C4 1.395(11)
C30 C31 1.586(10)
C30 C29 1.684(8)
C12 C13 1.464(8)
O1 C7 1.309(7)
C21 N6 1.350(9)
C21 C20 1.404(9)
C21 C22 1.407(9)
C23 C22 1.340(9)
C23 C18 1.418(8)
C18 C19 1.403(8)
C19 C20 1.346(10)
C7 C6 1.371(8)
C4 C3 1.354(8)
N3 C8 1.447(10)
N3 C10 1.543(16)
N6 C24 1.452(10)
N6 C26 1.555(13)
C8 C9 1.530(12)
C24 C25 1.553(10)
C32 C31 1.335(14)
C16 C15 1.339(17)
C10 C11 1.513(17)
C26 C27 1.54(2)
